data_7104420
loop_
_publ_author_name
'Nakai, Hidetaka'
'Hatake, Mayu'
'Miyano, Yousuke'
'Isobe, Kiyoshi'

_publ_section_title
;
 The absolute asymmetric photoisomerization of a photochromic
 dithionite complex in chiral crystals.
;
_journal_issue 19
_journal_name_full 'Chemical communications (Cambridge, England)'
_journal_page_first 2685
_journal_page_last 2687
_journal_paper_doi 10.1039/b901756a
_journal_volume 34
_journal_year 2009
_chemical_formula_moiety 'C26 H42 O4 Rh2 S2 '
_chemical_formula_sum 'C26 H42 O4 Rh2 S2'
_chemical_formula_weight 688.55
_space_group_IT_number 19
_symmetry_cell_setting orthorhombic
_symmetry_Int_Tables_number 19
_symmetry_space_group_name_Hall 'P 2ac 2ab'
_symmetry_space_group_name_H-M 'P 21 21 21'
_cell_angle_alpha 90.0000
_cell_angle_beta 90.0000
_cell_angle_gamma 90.0000
_cell_formula_units_Z 4
_cell_length_a 9.0091(11)
_cell_length_b 13.4618(18)
_cell_length_c 22.202(3)
_cell_measurement_reflns_used 8511
_cell_measurement_temperature 123.1
_cell_measurement_theta_max 27.5
_cell_measurement_theta_min 3.0
_cell_volume 2692.6(6)
_computing_cell_refinement CrystalClear
_computing_data_collection CrystalClear
_computing_data_reduction CrystalStructure
_computing_publication_material 'CrystalStructure 3.8'
_computing_structure_refinement SHELXL
_computing_structure_solution SIR92
_diffrn_detector_area_resol_mean 7.31
_diffrn_measured_fraction_theta_full 0.997
_diffrn_measured_fraction_theta_max 0.997
_diffrn_measurement_device_type 'Rigaku Mercury'
_diffrn_measurement_method \w
_diffrn_radiation_type 'Mo K\a'
_diffrn_radiation_wavelength 0.71070
_diffrn_reflns_av_R_equivalents 0.058
_diffrn_reflns_limit_h_max 11
_diffrn_reflns_limit_h_min -11
_diffrn_reflns_limit_k_max 17
_diffrn_reflns_limit_k_min -17
_diffrn_reflns_limit_l_max 28
_diffrn_reflns_limit_l_min -28
_diffrn_reflns_number 29347
_diffrn_reflns_theta_full 27.47
_diffrn_reflns_theta_max 27.47
_exptl_absorpt_coefficient_mu 1.408
_exptl_absorpt_correction_T_max 0.845
_exptl_absorpt_correction_T_min 0.738
_exptl_absorpt_correction_type empirical
_exptl_absorpt_process_details
;
Higashi, T. (1995). Program for Absorption Correction.
Rigaku Corporation, Tokyo, Japan.
;
_exptl_crystal_colour orange-brown
_exptl_crystal_density_diffrn 1.698
_exptl_crystal_density_method 'not measured'
_exptl_crystal_description block
_exptl_crystal_F_000 1408.00
_exptl_crystal_size_max 0.28
_exptl_crystal_size_mid 0.13
_exptl_crystal_size_min 0.12
_refine_diff_density_max 0.92
_refine_diff_density_min -0.99
_refine_ls_abs_structure_details 'Flack H.D. (1983), Acta Cryst. A39, 876-881'
_refine_ls_abs_structure_Flack -0.01(3)
_refine_ls_extinction_method none
_refine_ls_goodness_of_fit_ref 1.100
_refine_ls_hydrogen_treatment refall
_refine_ls_number_parameters 308
_refine_ls_number_reflns 6134
_refine_ls_R_factor_gt 0.0381
_refine_ls_shift/su_max 0.0010
_refine_ls_structure_factor_coef Fsqd
_refine_ls_weighting_details 'w = 1/[\s^2^(Fo^2^)+(0.0373P)^2^+1.6021P] where P=(Fo^2^+2Fc^2^)/3'
_refine_ls_weighting_scheme calc
_refine_ls_wR_factor_ref 0.0878
_reflns_number_gt 5815
_reflns_number_total 6134
_reflns_threshold_expression F^2^>2.0\s(F^2^)
_cod_data_source_file b901756a.txt
_cod_data_source_block '__(P)-1Pro'
_cod_depositor_comments
;
The following automatic conversions were performed:
'_exptl_absorpt_correction_type' value 'Empirical' changed to 'empirical'
according to '/home/saulius/struct/CIF-dictionaries/cif_core.dic'
dictionary named 'cif_core.dic' version 2.4.1 from 2010-06-29.

Automatic conversion script
Id: cif_fix_enum 1527 2010-12-29 10:47:43Z saulius 
;
_cod_original_formula_sum 'C26 H42 O4 Rh2 S2 '
_cod_database_code 7104420

loop_
_symmetry_equiv_pos_site_id
_symmetry_equiv_pos_as_xyz
1 +X,+Y,+Z
2 1/2+X,1/2-Y,-Z
3 -X,1/2+Y,1/2-Z
4 1/2-X,-Y,1/2+Z

loop_
_atom_site_label
_atom_site_type_symbol
_atom_site_fract_x
_atom_site_fract_y
_atom_site_fract_z
_atom_site_U_iso_or_equiv
_atom_site_adp_type
_atom_site_occupancy
_atom_site_symmetry_multiplicity
_atom_site_calc_flag
_atom_site_refinement_flags
_atom_site_disorder_assembly
_atom_site_disorder_group
Rh(1) Rh 0.33077(4) 0.36677(3) 0.365396(16) 0.01305(8) Uani 1.00 1 d . . .
Rh(2) Rh 0.28457(4) 0.54045(3) 0.415479(16) 0.01310(8) Uani 1.00 1 d . . .
S(1) S 0.57605(13) 0.39228(9) 0.38711(5) 0.0176(2) Uani 1.00 1 d . . .
S(2) S 0.53442(13) 0.54695(10) 0.43059(5) 0.0171(2) Uani 1.00 1 d . . .
O(1) O 0.6356(4) 0.3253(2) 0.43292(17) 0.0269(8) Uani 1.00 1 d . . .
O(2) O 0.6727(4) 0.4068(2) 0.33484(16) 0.0262(8) Uani 1.00 1 d . . .
O(3) O 0.5779(3) 0.5417(2) 0.49383(16) 0.0237(7) Uani 1.00 1 d . . .
O(4) O 0.6130(3) 0.6227(2) 0.39550(16) 0.0245(8) Uani 1.00 1 d . . .
C(1) C 0.1412(5) 0.2541(3) 0.3636(2) 0.0148(9) Uani 1.00 1 d . . .
C(2) C 0.2815(5) 0.2067(3) 0.3737(2) 0.0182(9) Uani 1.00 1 d . . .
C(3) C 0.3717(5) 0.2229(3) 0.3208(2) 0.0159(10) Uani 1.00 1 d . . .
C(4) C 0.2910(5) 0.2834(3) 0.2799(2) 0.0169(10) Uani 1.00 1 d . . .
C(5) C 0.1494(5) 0.3025(3) 0.3061(2) 0.0145(9) Uani 1.00 1 d . . .
C(6) C 0.0088(5) 0.2447(3) 0.4029(2) 0.0191(10) Uani 1.00 1 d . . .
C(7) C 0.3258(6) 0.1462(3) 0.4278(2) 0.0231(11) Uani 1.00 1 d . . .
C(8) C 0.5206(5) 0.1790(4) 0.3089(2) 0.0243(11) Uani 1.00 1 d . . .
C(9) C 0.3419(6) 0.3131(4) 0.2177(2) 0.0228(11) Uani 1.00 1 d . . .
C(10) C 0.0240(5) 0.3594(3) 0.2764(2) 0.0209(10) Uani 1.00 1 d . . .
C(11) C -0.0668(6) 0.1416(4) 0.3938(2) 0.0253(11) Uani 1.00 1 d . . .
C(12) C -0.0978(6) 0.1155(4) 0.3289(2) 0.0298(12) Uani 1.00 1 d . . .
C(13) C 0.2001(5) 0.6936(3) 0.4042(2) 0.0180(10) Uani 1.00 1 d . . .
C(14) C 0.0778(5) 0.6277(3) 0.3923(2) 0.0150(9) Uani 1.00 1 d . . .
C(15) C 0.0473(5) 0.5705(3) 0.4445(2) 0.0176(10) Uani 1.00 1 d . . .
C(16) C 0.1500(5) 0.6020(3) 0.4909(2) 0.0155(9) Uani 1.00 1 d . . .
C(17) C 0.2412(5) 0.6793(3) 0.4665(2) 0.0161(10) Uani 1.00 1 d . . .
C(18) C 0.2671(5) 0.7682(3) 0.3617(2) 0.0206(10) Uani 1.00 1 d . . .
C(19) C -0.0099(5) 0.6255(4) 0.3348(2) 0.0223(11) Uani 1.00 1 d . . .
C(20) C -0.0716(5) 0.4955(3) 0.4524(2) 0.0193(10) Uani 1.00 1 d . . .
C(21) C 0.1513(6) 0.5672(3) 0.5555(2) 0.0219(11) Uani 1.00 1 d . . .
C(22) C 0.3527(6) 0.7371(4) 0.5010(2) 0.0259(12) Uani 1.00 1 d . . .
C(23) C 0.1946(5) 0.8710(3) 0.3667(2) 0.0200(9) Uani 1.00 1 d . . .
C(24) C 0.2674(6) 0.9441(3) 0.3230(2) 0.0250(11) Uani 1.00 1 d . . .
C(25) C 0.3011(5) 0.4017(3) 0.4539(2) 0.0164(10) Uani 1.00 1 d . . .
C(26) C 0.3389(6) 0.5063(3) 0.3281(2) 0.0179(10) Uani 1.00 1 d . . .
H(1) H -0.0628 0.2981 0.3932 0.023 Uiso 1.00 1 c R . .
H(2) H 0.0388 0.2523 0.4455 0.023 Uiso 1.00 1 c R . .
H(3) H 0.4249 0.1181 0.4213 0.028 Uiso 1.00 1 c R . .
H(4) H 0.2542 0.0923 0.4337 0.028 Uiso 1.00 1 c R . .
H(5) H 0.3271 0.1888 0.4636 0.028 Uiso 1.00 1 c R . .
H(6) H 0.5558 0.2005 0.2692 0.029 Uiso 1.00 1 c R . .
H(7) H 0.5135 0.1064 0.3098 0.029 Uiso 1.00 1 c R . .
H(8) H 0.5905 0.2013 0.3399 0.029 Uiso 1.00 1 c R . .
H(9) H 0.2655 0.3541 0.1985 0.027 Uiso 1.00 1 c R . .
H(10) H 0.3588 0.2533 0.1934 0.027 Uiso 1.00 1 c R . .
H(11) H 0.4344 0.3510 0.2207 0.027 Uiso 1.00 1 c R . .
H(12) H -0.0619 0.3611 0.3035 0.025 Uiso 1.00 1 c R . .
H(13) H -0.0037 0.3265 0.2387 0.025 Uiso 1.00 1 c R . .
H(14) H 0.0566 0.4274 0.2679 0.025 Uiso 1.00 1 c R . .
H(15) H -0.0020 0.0896 0.4113 0.030 Uiso 1.00 1 c R . .
H(16) H -0.1616 0.1408 0.4164 0.030 Uiso 1.00 1 c R . .
H(17) H -0.1974 0.1385 0.3179 0.036 Uiso 1.00 1 c R . .
H(18) H -0.0917 0.0434 0.3236 0.036 Uiso 1.00 1 c R . .
H(19) H -0.0242 0.1479 0.3029 0.036 Uiso 1.00 1 c R . .
H(20) H 0.2563 0.7438 0.3199 0.025 Uiso 1.00 1 c R . .
H(21) H 0.3745 0.7744 0.3704 0.025 Uiso 1.00 1 c R . .
H(22) H 0.0295 0.6754 0.3069 0.027 Uiso 1.00 1 c R . .
H(23) H -0.1142 0.6402 0.3435 0.027 Uiso 1.00 1 c R . .
H(24) H -0.0021 0.5595 0.3165 0.027 Uiso 1.00 1 c R . .
H(25) H -0.1260 0.4876 0.4145 0.023 Uiso 1.00 1 c R . .
H(26) H -0.1401 0.5174 0.4840 0.023 Uiso 1.00 1 c R . .
H(27) H -0.0273 0.4317 0.4639 0.023 Uiso 1.00 1 c R . .
H(28) H 0.0763 0.5152 0.5609 0.026 Uiso 1.00 1 c R . .
H(29) H 0.1289 0.6232 0.5822 0.026 Uiso 1.00 1 c R . .
H(30) H 0.2495 0.5405 0.5654 0.026 Uiso 1.00 1 c R . .
H(31) H 0.3568 0.7125 0.5425 0.031 Uiso 1.00 1 c R . .
H(32) H 0.3246 0.8075 0.5011 0.031 Uiso 1.00 1 c R . .
H(33) H 0.4504 0.7297 0.4821 0.031 Uiso 1.00 1 c R . .
H(34) H 0.0874 0.8656 0.3575 0.024 Uiso 1.00 1 c R . .
H(35) H 0.2051 0.8960 0.4084 0.024 Uiso 1.00 1 c R . .
H(36) H 0.3506 0.9773 0.3431 0.030 Uiso 1.00 1 c R . .
H(37) H 0.1943 0.9937 0.3103 0.030 Uiso 1.00 1 c R . .
H(38) H 0.3040 0.9080 0.2876 0.030 Uiso 1.00 1 c R . .
H(39) H 0.3888 0.3913 0.4800 0.020 Uiso 1.00 1 c R . .
H(40) H 0.2087 0.3759 0.4723 0.020 Uiso 1.00 1 c R . .
H(41) H 0.4385 0.5286 0.3149 0.021 Uiso 1.00 1 c R . .
H(42) H 0.2611 0.5208 0.2979 0.021 Uiso 1.00 1 c R . .

loop_
_atom_site_aniso_label
_atom_site_aniso_U_11
_atom_site_aniso_U_22
_atom_site_aniso_U_33
_atom_site_aniso_U_12
_atom_site_aniso_U_13
_atom_site_aniso_U_23
Rh(1) 0.01122(17) 0.01392(17) 0.01400(17) 0.00055(15) -0.00008(14) -0.00101(15)
Rh(2) 0.01079(17) 0.01328(17) 0.01524(17) -0.00036(14) 0.00018(14) -0.00085(15)
S(1) 0.0107(5) 0.0214(6) 0.0208(6) 0.0006(4) -0.0011(4) -0.0042(4)
S(2) 0.0106(5) 0.0194(5) 0.0214(6) -0.0004(5) -0.0003(4) -0.0039(5)
O(1) 0.023(2) 0.0280(19) 0.029(2) 0.0049(16) -0.0074(15) -0.0033(16)
O(2) 0.0151(18) 0.0329(19) 0.0308(19) 0.0001(16) 0.0083(15) -0.0030(16)
O(3) 0.0172(18) 0.0271(18) 0.0268(19) 0.0014(17) -0.0051(14) -0.0062(17)
O(4) 0.0144(17) 0.0264(19) 0.033(2) -0.0074(15) 0.0034(14) 0.0011(17)
C(1) 0.014(2) 0.016(2) 0.015(2) 0.0017(17) 0.0005(19) -0.008(2)
C(2) 0.020(2) 0.013(2) 0.022(2) 0.0034(19) 0.000(2) -0.004(2)
C(3) 0.015(2) 0.014(2) 0.018(2) -0.0033(18) 0.0002(18) -0.004(2)
C(4) 0.016(2) 0.022(2) 0.013(2) -0.005(2) 0.0041(18) -0.0063(19)
C(5) 0.015(2) 0.014(2) 0.015(2) -0.0065(18) -0.0016(18) -0.0005(19)
C(6) 0.018(2) 0.024(2) 0.015(2) -0.006(2) 0.0014(19) -0.005(2)
C(7) 0.023(2) 0.019(2) 0.027(2) 0.003(2) -0.004(2) 0.001(2)
C(8) 0.017(2) 0.024(2) 0.032(3) -0.001(2) 0.002(2) -0.010(2)
C(9) 0.023(2) 0.026(2) 0.020(2) -0.010(2) 0.003(2) -0.002(2)
C(10) 0.017(2) 0.020(2) 0.025(2) 0.003(2) -0.000(2) 0.001(2)
C(11) 0.024(2) 0.027(2) 0.025(2) -0.015(2) 0.010(2) -0.004(2)
C(12) 0.025(2) 0.033(3) 0.032(3) -0.005(2) 0.002(2) -0.003(2)
C(13) 0.016(2) 0.010(2) 0.028(2) -0.0008(18) 0.004(2) -0.0043(19)
C(14) 0.018(2) 0.010(2) 0.018(2) 0.003(2) -0.0005(18) -0.0010(19)
C(15) 0.011(2) 0.016(2) 0.026(2) 0.0065(18) 0.0047(19) -0.001(2)
C(16) 0.016(2) 0.015(2) 0.016(2) 0.0024(19) -0.0001(18) -0.0031(18)
C(17) 0.014(2) 0.013(2) 0.022(2) 0.0004(18) 0.0027(19) -0.0030(19)
C(18) 0.019(2) 0.022(2) 0.021(2) -0.003(2) 0.005(2) -0.007(2)
C(19) 0.016(2) 0.027(2) 0.024(2) 0.003(2) -0.001(2) 0.002(2)
C(20) 0.013(2) 0.022(2) 0.023(2) -0.000(2) -0.002(2) 0.002(2)
C(21) 0.027(2) 0.018(2) 0.020(2) 0.004(2) 0.002(2) -0.002(2)
C(22) 0.022(2) 0.026(2) 0.030(2) 0.001(2) 0.000(2) -0.007(2)
C(23) 0.024(2) 0.015(2) 0.021(2) -0.002(2) 0.001(2) -0.001(2)
C(24) 0.029(2) 0.021(2) 0.025(2) -0.001(2) -0.004(2) 0.004(2)
C(25) 0.024(2) 0.015(2) 0.011(2) 0.001(2) 0.0011(19) -0.0009(18)
C(26) 0.024(2) 0.015(2) 0.015(2) -0.005(2) 0.004(2) -0.0006(19)

loop_
_atom_type_symbol
_atom_type_description
_atom_type_scat_dispersion_real
_atom_type_scat_dispersion_imag
_atom_type_scat_source
C C 0.003 0.002
;
International Tables for Crystallography
(1992, Vol. C, Tables 4.2.6.8 and 6.1.1.4)
;
H H 0.000 0.000
;
International Tables for Crystallography
(1992, Vol. C, Table 6.1.1.4)
;
O O 0.011 0.006
;
International Tables for Crystallography
(1992, Vol. C, Tables 4.2.6.8 and 6.1.1.4)
;
Rh Rh -1.118 0.919
;
International Tables for Crystallography
(1992, Vol. C, Tables 4.2.6.8 and 6.1.1.4)
;
S S 0.125 0.123
;
International Tables for Crystallography
(1992, Vol. C, Tables 4.2.6.8 and 6.1.1.4)
;

loop_
_geom_angle_atom_site_label_1
_geom_angle_atom_site_label_2
_geom_angle_atom_site_label_3
_geom_angle
_geom_angle_publ_flag
_geom_angle_site_symmetry_1
_geom_angle_site_symmetry_2
_geom_angle_site_symmetry_3
Rh(2) Rh(1) S(1) 85.99(3) yes . . .
Rh(2) Rh(1) C(1) 118.74(11) yes . . .
Rh(2) Rh(1) C(2) 143.42(13) yes . . .
Rh(2) Rh(1) C(3) 178.31(12) yes . . .
Rh(2) Rh(1) C(4) 141.52(12) yes . . .
Rh(2) Rh(1) C(5) 118.13(11) yes . . .
Rh(2) Rh(1) C(25) 50.57(12) yes . . .
Rh(2) Rh(1) C(26) 50.28(13) yes . . .
S(1) Rh(1) C(1) 145.64(11) yes . . .
S(1) Rh(1) C(2) 108.84(13) yes . . .
S(1) Rh(1) C(3) 93.72(12) yes . . .
S(1) Rh(1) C(4) 114.17(13) yes . . .
S(1) Rh(1) C(5) 151.04(12) yes . . .
S(1) Rh(1) C(25) 83.62(14) yes . . .
S(1) Rh(1) C(26) 85.02(16) yes . . .
C(1) Rh(1) C(2) 37.18(17) yes . . .
C(1) Rh(1) C(3) 62.24(17) yes . . .
C(1) Rh(1) C(4) 62.06(17) yes . . .
C(1) Rh(1) C(5) 36.71(16) yes . . .
C(1) Rh(1) C(25) 94.12(18) yes . . .
C(1) Rh(1) C(26) 128.82(19) yes . . .
C(2) Rh(1) C(3) 38.20(18) yes . . .
C(2) Rh(1) C(4) 63.13(17) yes . . .
C(2) Rh(1) C(5) 62.06(17) yes . . .
C(2) Rh(1) C(25) 96.79(17) yes . . .
C(2) Rh(1) C(26) 158.98(18) yes . . .
C(3) Rh(1) C(4) 37.29(17) yes . . .
C(3) Rh(1) C(5) 61.68(17) yes . . .
C(3) Rh(1) C(25) 131.06(17) yes . . .
C(3) Rh(1) C(26) 128.04(18) yes . . .
C(4) Rh(1) C(5) 36.90(17) yes . . .
C(4) Rh(1) C(25) 156.05(18) yes . . .
C(4) Rh(1) C(26) 97.08(17) yes . . .
C(5) Rh(1) C(25) 123.53(18) yes . . .
C(5) Rh(1) C(26) 98.11(18) yes . . .
C(25) Rh(1) C(26) 100.50(18) yes . . .
Rh(1) Rh(2) S(2) 86.55(3) yes . . .
Rh(1) Rh(2) C(13) 146.88(13) yes . . .
Rh(1) Rh(2) C(14) 119.83(11) yes . . .
Rh(1) Rh(2) C(15) 115.41(12) yes . . .
Rh(1) Rh(2) C(16) 137.47(12) yes . . .
Rh(1) Rh(2) C(17) 174.21(12) yes . . .
Rh(1) Rh(2) C(25) 49.86(12) yes . . .
Rh(1) Rh(2) C(26) 50.34(12) yes . . .
S(2) Rh(2) C(13) 108.72(13) yes . . .
S(2) Rh(2) C(14) 145.84(12) yes . . .
S(2) Rh(2) C(15) 151.93(13) yes . . .
S(2) Rh(2) C(16) 114.40(12) yes . . .
S(2) Rh(2) C(17) 93.81(12) yes . . .
S(2) Rh(2) C(25) 84.40(14) yes . . .
S(2) Rh(2) C(26) 84.96(15) yes . . .
C(13) Rh(2) C(14) 37.49(17) yes . . .
C(13) Rh(2) C(15) 62.74(17) yes . . .
C(13) Rh(2) C(16) 63.34(17) yes . . .
C(13) Rh(2) C(17) 38.07(18) yes . . .
C(13) Rh(2) C(25) 156.57(18) yes . . .
C(13) Rh(2) C(26) 100.57(18) yes . . .
C(14) Rh(2) C(15) 36.51(17) yes . . .
C(14) Rh(2) C(16) 61.93(16) yes . . .
C(14) Rh(2) C(17) 62.21(17) yes . . .
C(14) Rh(2) C(25) 128.70(18) yes . . .
C(14) Rh(2) C(26) 95.60(18) yes . . .
C(15) Rh(2) C(16) 37.54(17) yes . . .
C(15) Rh(2) C(17) 62.55(17) yes . . .
C(15) Rh(2) C(25) 96.44(18) yes . . .
C(15) Rh(2) C(26) 122.2(2) yes . . .
C(16) Rh(2) C(17) 37.57(17) yes . . .
C(16) Rh(2) C(25) 93.75(17) yes . . .
C(16) Rh(2) C(26) 157.45(19) yes . . .
C(17) Rh(2) C(25) 124.41(17) yes . . .
C(17) Rh(2) C(26) 135.45(17) yes . . .
C(25) Rh(2) C(26) 99.85(18) yes . . .
Rh(1) S(1) S(2) 93.79(5) yes . . .
Rh(1) S(1) O(1) 114.14(16) yes . . .
Rh(1) S(1) O(2) 115.31(15) yes . . .
S(2) S(1) O(1) 108.81(16) yes . . .
S(2) S(1) O(2) 107.77(16) yes . . .
O(1) S(1) O(2) 114.6(2) yes . . .
Rh(2) S(2) S(1) 93.66(5) yes . . .
Rh(2) S(2) O(3) 113.90(14) yes . . .
Rh(2) S(2) O(4) 115.21(15) yes . . .
S(1) S(2) O(3) 108.23(16) yes . . .
S(1) S(2) O(4) 108.93(15) yes . . .
O(3) S(2) O(4) 114.5(2) yes . . .
Rh(1) C(1) C(2) 68.5(2) yes . . .
Rh(1) C(1) C(5) 71.1(2) yes . . .
Rh(1) C(1) C(6) 130.3(3) yes . . .
C(2) C(1) C(5) 107.2(4) yes . . .
C(2) C(1) C(6) 125.4(4) yes . . .
C(5) C(1) C(6) 127.1(4) yes . . .
Rh(1) C(2) C(1) 74.3(2) yes . . .
Rh(1) C(2) C(3) 70.8(2) yes . . .
Rh(1) C(2) C(7) 122.8(3) yes . . .
C(1) C(2) C(3) 107.6(4) yes . . .
C(1) C(2) C(7) 126.8(4) yes . . .
C(3) C(2) C(7) 125.6(4) yes . . .
Rh(1) C(3) C(2) 71.0(2) yes . . .
Rh(1) C(3) C(4) 72.4(2) yes . . .
Rh(1) C(3) C(8) 125.3(3) yes . . .
C(2) C(3) C(4) 108.6(4) yes . . .
C(2) C(3) C(8) 126.2(4) yes . . .
C(4) C(3) C(8) 125.1(4) yes . . .
Rh(1) C(4) C(3) 70.3(2) yes . . .
Rh(1) C(4) C(5) 72.9(2) yes . . .
Rh(1) C(4) C(9) 126.6(3) yes . . .
C(3) C(4) C(5) 107.5(4) yes . . .
C(3) C(4) C(9) 125.5(4) yes . . .
C(5) C(4) C(9) 126.7(4) yes . . .
Rh(1) C(5) C(1) 72.2(2) yes . . .
Rh(1) C(5) C(4) 70.2(2) yes . . .
Rh(1) C(5) C(10) 126.6(3) yes . . .
C(1) C(5) C(4) 109.1(4) yes . . .
C(1) C(5) C(10) 125.3(4) yes . . .
C(4) C(5) C(10) 125.5(4) yes . . .
C(1) C(6) C(11) 110.5(4) yes . . .
C(6) C(11) C(12) 114.2(4) yes . . .
Rh(2) C(13) C(14) 73.1(2) yes . . .
Rh(2) C(13) C(17) 71.3(2) yes . . .
Rh(2) C(13) C(18) 123.8(3) yes . . .
C(14) C(13) C(17) 106.8(4) yes . . .
C(14) C(13) C(18) 127.2(4) yes . . .
C(17) C(13) C(18) 125.9(4) yes . . .
Rh(2) C(14) C(13) 69.4(2) yes . . .
Rh(2) C(14) C(15) 72.0(2) yes . . .
Rh(2) C(14) C(19) 128.1(3) yes . . .
C(13) C(14) C(15) 109.5(4) yes . . .
C(13) C(14) C(19) 124.8(4) yes . . .
C(15) C(14) C(19) 125.6(4) yes . . .
Rh(2) C(15) C(14) 71.5(2) yes . . .
Rh(2) C(15) C(16) 69.6(2) yes . . .
Rh(2) C(15) C(20) 126.3(3) yes . . .
C(14) C(15) C(16) 107.3(4) yes . . .
C(14) C(15) C(20) 127.3(4) yes . . .
C(16) C(15) C(20) 125.3(4) yes . . .
Rh(2) C(16) C(15) 72.8(2) yes . . .
Rh(2) C(16) C(17) 71.0(2) yes . . .
Rh(2) C(16) C(21) 126.5(3) yes . . .
C(15) C(16) C(17) 108.1(4) yes . . .
C(15) C(16) C(21) 126.1(4) yes . . .
C(17) C(16) C(21) 125.5(4) yes . . .
Rh(2) C(17) C(13) 70.6(2) yes . . .
Rh(2) C(17) C(16) 71.4(2) yes . . .
Rh(2) C(17) C(22) 125.9(3) yes . . .
C(13) C(17) C(16) 108.1(4) yes . . .
C(13) C(17) C(22) 126.7(4) yes . . .
C(16) C(17) C(22) 125.1(4) yes . . .
C(13) C(18) C(23) 112.7(4) yes . . .
C(18) C(23) C(24) 110.6(4) yes . . .
Rh(1) C(25) Rh(2) 79.58(15) yes . . .
Rh(1) C(26) Rh(2) 79.38(16) yes . . .

loop_
_geom_bond_atom_site_label_1
_geom_bond_atom_site_label_2
_geom_bond_distance
_geom_bond_publ_flag
_geom_bond_site_symmetry_1
_geom_bond_site_symmetry_2
Rh(1) Rh(2) 2.6222(5) yes . .
Rh(1) S(1) 2.2877(12) yes . .
Rh(1) C(1) 2.285(4) yes . .
Rh(1) C(2) 2.208(4) yes . .
Rh(1) C(3) 2.206(4) yes . .
Rh(1) C(4) 2.234(4) yes . .
Rh(1) C(5) 2.269(4) yes . .
Rh(1) C(25) 2.038(4) yes . .
Rh(1) C(26) 2.054(4) yes . .
Rh(2) S(2) 2.2775(12) yes . .
Rh(2) C(13) 2.212(4) yes . .
Rh(2) C(14) 2.262(4) yes . .
Rh(2) C(15) 2.269(4) yes . .
Rh(2) C(16) 2.226(4) yes . .
Rh(2) C(17) 2.220(4) yes . .
Rh(2) C(25) 2.059(4) yes . .
Rh(2) C(26) 2.052(4) yes . .
S(1) S(2) 2.3255(17) yes . .
S(1) O(1) 1.461(3) yes . .
S(1) O(2) 1.464(3) yes . .
S(2) O(3) 1.459(3) yes . .
S(2) O(4) 1.466(3) yes . .
C(1) C(2) 1.434(6) yes . .
C(1) C(5) 1.434(6) yes . .
C(1) C(6) 1.483(6) yes . .
C(2) C(3) 1.445(6) yes . .
C(2) C(7) 1.505(6) yes . .
C(3) C(4) 1.420(6) yes . .
C(3) C(8) 1.489(7) yes . .
C(4) C(5) 1.426(6) yes . .
C(4) C(9) 1.510(6) yes . .
C(5) C(10) 1.516(6) yes . .
C(6) C(11) 1.559(7) yes . .
C(11) C(12) 1.510(7) yes . .
C(13) C(14) 1.438(6) yes . .
C(13) C(17) 1.446(7) yes . .
C(13) C(18) 1.504(6) yes . .
C(14) C(15) 1.419(6) yes . .
C(14) C(19) 1.502(6) yes . .
C(15) C(16) 1.447(6) yes . .
C(15) C(20) 1.483(6) yes . .
C(16) C(17) 1.432(6) yes . .
C(16) C(21) 1.510(6) yes . .
C(17) C(22) 1.484(7) yes . .
C(18) C(23) 1.533(6) yes . .
C(23) C(24) 1.530(7) yes . .

loop_
_geom_contact_atom_site_label_1
_geom_contact_atom_site_label_2
_geom_contact_distance
_geom_contact_publ_flag
_geom_contact_site_symmetry_1
_geom_contact_site_symmetry_2
O(1) C(6) 3.595(6) ? . 1_655
O(1) C(7) 3.556(6) ? . 2_556
O(1) C(20) 3.520(6) ? . 1_655
O(2) C(10) 3.479(6) ? . 1_655
O(2) C(24) 3.581(6) ? . 3_645
O(3) C(20) 3.347(6) ? . 1_655
O(3) C(23) 3.474(6) ? . 2_566
O(4) C(20) 3.550(6) ? . 1_655
C(6) O(1) 3.595(6) ? . 1_455
C(7) O(1) 3.556(6) ? . 2_456
C(7) C(20) 3.401(7) ? . 2_556
C(8) C(12) 3.570(7) ? . 1_655
C(10) O(2) 3.479(6) ? . 1_455
C(12) C(8) 3.570(7) ? . 1_455
C(15) C(22) 3.353(7) ? . 2_466
C(16) C(22) 3.449(7) ? . 2_466
C(20) O(1) 3.520(6) ? . 1_455
C(20) O(3) 3.347(6) ? . 1_455
C(20) O(4) 3.550(6) ? . 1_455
C(20) C(7) 3.401(7) ? . 2_456
C(22) C(15) 3.353(7) ? . 2_566
C(22) C(16) 3.449(7) ? . 2_566
C(23) O(3) 3.474(6) ? . 2_466
C(24) O(2) 3.581(6) ? . 3_655
